data_2238230
loop_
_publ_author_name
'Utayeva, Fotima Rabbimovna'
'Okmanov, Rasul Yangiberdievich'
'Mukarramov, Nuridin Isomidinovich'
'Shakhidoyatov, Khusnutdin Muhitovich'
'Tashkhodjaev, Bakhodir'

_publ_section_title
;
 3-Methyl-2-(3,3,3-trichloro-2-hydroxypropyl)quinazolin-4(3<i>H</i>)-one
;
_journal_coeditor_code PV2636
_journal_issue 7
_journal_name_full 'Acta Crystallographica Section E'
_journal_page_first o1094
_journal_paper_doi 10.1107/S1600536813016073
_journal_volume 69
_journal_year 2013
_chemical_formula_iupac 'C12 H11 Cl3 N2 O2'
_chemical_formula_moiety 'C12 H11 Cl3 N2 O2'
_chemical_formula_sum 'C12 H11 Cl3 N2 O2'
_chemical_formula_weight 321.58
_chemical_melting_point 423(2)
_chemical_name_systematic
;
3-Methyl-2-(3,3,3-trichloro-2-hydroxypropyl)quinazolin-4(3<i>H</i>)-one
;
_space_group_IT_number 61
_symmetry_cell_setting orthorhombic
_symmetry_space_group_name_Hall '-P 2ac 2ab'
_symmetry_space_group_name_H-M 'P b c a'
_atom_sites_solution_hydrogens geom
_atom_sites_solution_primary direct
_atom_sites_solution_secondary difmap
_audit_creation_method SHELXL-97
_cell_angle_alpha 90.00
_cell_angle_beta 90.00
_cell_angle_gamma 90.00
_cell_formula_units_Z 8
_cell_length_a 9.3440(19)
_cell_length_b 11.352(2)
_cell_length_c 25.719(5)
_cell_measurement_reflns_used 1044
_cell_measurement_temperature 291(2)
_cell_measurement_theta_max 35.8009
_cell_measurement_theta_min 3.4334
_cell_volume 2728.1(9)
_computing_cell_refinement
;
Crysalis PRO (Oxford Diffraction, 2009)
;
_computing_data_collection
;
Crysalis PRO (Oxford Diffraction, 2009)
;
_computing_data_reduction
;
Crysalis PRO (Oxford Diffraction, 2009)
;
_computing_molecular_graphics 'XP in SHELXTL (Sheldrick, 2008)'
_computing_publication_material 'SHELXTL (Sheldrick, 2008) and publCIF (Westrip, 2010)'
_computing_structure_refinement 'SHELXL97 (Sheldrick, 2008)'
_computing_structure_solution 'SHELXS97 (Sheldrick, 2008)'
_diffrn_ambient_temperature 291(2)
_diffrn_detector_area_resol_mean 10.2576
_diffrn_measured_fraction_theta_full 0.988
_diffrn_measured_fraction_theta_max 0.988
_diffrn_measurement_device_type 'Oxford Diffraction Xcalibur Ruby'
_diffrn_measurement_method '\w scans'
_diffrn_radiation_monochromator graphite
_diffrn_radiation_source 'Enhance (Cu) X-ray Source'
_diffrn_radiation_type 'Cu K\a'
_diffrn_radiation_wavelength 1.54184
_diffrn_reflns_av_R_equivalents 0.0322
_diffrn_reflns_av_sigmaI/netI 0.0266
_diffrn_reflns_limit_h_max 11
_diffrn_reflns_limit_h_min -10
_diffrn_reflns_limit_k_max 14
_diffrn_reflns_limit_k_min -13
_diffrn_reflns_limit_l_max 31
_diffrn_reflns_limit_l_min -32
_diffrn_reflns_number 8631
_diffrn_reflns_theta_full 76.43
_diffrn_reflns_theta_max 76.43
_diffrn_reflns_theta_min 3.44
_exptl_absorpt_coefficient_mu 6.087
_exptl_absorpt_correction_T_max 0.3343
_exptl_absorpt_correction_T_min 0.2839
_exptl_absorpt_correction_type multi-scan
_exptl_absorpt_process_details
;
(CrysAlis PRO; Oxford Diffraction, 2009)
;
_exptl_crystal_colour colorless
_exptl_crystal_density_diffrn 1.566
_exptl_crystal_density_method 'not measured'
_exptl_crystal_description prizmatic
_exptl_crystal_F_000 1312
_exptl_crystal_size_max 0.23
_exptl_crystal_size_mid 0.20
_exptl_crystal_size_min 0.18
_refine_diff_density_max 0.335
_refine_diff_density_min -0.430
_refine_ls_extinction_method none
_refine_ls_goodness_of_fit_ref 1.033
_refine_ls_hydrogen_treatment mixed
_refine_ls_matrix_type full
_refine_ls_number_parameters 177
_refine_ls_number_reflns 2833
_refine_ls_number_restraints 0
_refine_ls_restrained_S_all 1.033
_refine_ls_R_factor_all 0.0504
_refine_ls_R_factor_gt 0.0402
_refine_ls_shift/su_max 0.000
_refine_ls_shift/su_mean 0.000
_refine_ls_structure_factor_coef Fsqd
_refine_ls_weighting_details 'calc w=1/[\s^2^(Fo^2^)+(0.0775P)^2^] where P=(Fo^2^+2Fc^2^)/3'
_refine_ls_weighting_scheme calc
_refine_ls_wR_factor_gt 0.1112
_refine_ls_wR_factor_ref 0.1162
_reflns_number_gt 2273
_reflns_number_total 2833
_reflns_threshold_expression I>2sigma(I)
_cod_data_source_file pv2636.cif
_cod_data_source_block I
_cod_original_cell_volume 2728.2(10)
_cod_database_code 2238230
_cod_database_fobs_code 2238230

loop_
_symmetry_equiv_pos_as_xyz
'x, y, z'
'-x+1/2, -y, z+1/2'
'-x, y+1/2, -z+1/2'
'x+1/2, -y+1/2, -z'
'-x, -y, -z'
'x-1/2, y, -z-1/2'
'x, -y-1/2, z-1/2'
'-x-1/2, y-1/2, z'

loop_
_atom_site_type_symbol
_atom_site_label
_atom_site_fract_x
_atom_site_fract_y
_atom_site_fract_z
_atom_site_U_iso_or_equiv
_atom_site_adp_type
_atom_site_calc_flag
_atom_site_refinement_flags
_atom_site_occupancy
_atom_site_symmetry_multiplicity
O O1 0.5628(2) 0.70184(16) 0.27949(7) 0.0607(5) Uani d . 1 1
N N1 0.27902(19) 0.46334(15) 0.22269(6) 0.0373(4) Uani d . 1 1
C C2 0.3539(2) 0.53163(17) 0.19344(7) 0.0331(4) Uani d . 1 1
N N3 0.44671(19) 0.61703(15) 0.21185(6) 0.0375(4) Uani d . 1 1
C C4 0.4735(2) 0.62977(19) 0.26492(8) 0.0418(5) Uani d . 1 1
C C4A 0.3879(2) 0.5557(2) 0.29826(8) 0.0427(5) Uani d . 1 1
C C5 0.3995(3) 0.5667(2) 0.35264(9) 0.0573(7) Uani d . 1 1
H H5A 0.4627 0.6208 0.3671 0.069 Uiso calc R 1 1
C C6 0.3168(3) 0.4969(3) 0.38393(9) 0.0682(8) Uani d . 1 1
H H6A 0.3253 0.5021 0.4199 0.082 Uiso calc R 1 1
C C7 0.2197(3) 0.4179(3) 0.36200(10) 0.0640(8) Uani d . 1 1
H H7A 0.1631 0.3715 0.3836 0.077 Uiso calc R 1 1
C C8 0.2063(3) 0.4073(2) 0.30879(9) 0.0508(6) Uani d . 1 1
H H8A 0.1406 0.3548 0.2946 0.061 Uiso calc R 1 1
C C8A 0.2923(2) 0.47628(19) 0.27638(8) 0.0396(5) Uani d . 1 1
C C9 0.3415(2) 0.52114(18) 0.13538(7) 0.0379(4) Uani d . 1 1
H H9A 0.4362 0.5114 0.1206 0.046 Uiso calc R 1 1
H H9B 0.3010 0.5933 0.1215 0.046 Uiso calc R 1 1
C C10 0.2482(2) 0.41768(17) 0.11937(7) 0.0345(4) Uani d . 1 1
H H10A 0.1545 0.4256 0.1361 0.041 Uiso calc R 1 1
C C11 0.2271(2) 0.41360(18) 0.06012(7) 0.0388(4) Uani d . 1 1
C C12 0.5242(3) 0.6964(2) 0.17710(9) 0.0499(6) Uani d . 1 1
H H12A 0.4707 0.7066 0.1455 0.075 Uiso calc R 1 1
H H12B 0.6163 0.6635 0.1692 0.075 Uiso calc R 1 1
H H12C 0.5365 0.7714 0.1938 0.075 Uiso calc R 1 1
O O2 0.3064(2) 0.30816(13) 0.13248(6) 0.0496(4) Uani d . 1 1
Cl Cl1 0.10438(8) 0.30035(5) 0.04356(2) 0.0569(2) Uani d . 1 1
Cl Cl2 0.15423(7) 0.54822(5) 0.03761(2) 0.05238(19) Uani d . 1 1
Cl Cl3 0.38904(8) 0.38646(8) 0.02721(3) 0.0712(2) Uani d . 1 1
H H2 0.326(3) 0.299(3) 0.1623(13) 0.075(10) Uiso d . 1 1

loop_
_atom_site_aniso_label
_atom_site_aniso_U_11
_atom_site_aniso_U_22
_atom_site_aniso_U_33
_atom_site_aniso_U_12
_atom_site_aniso_U_13
_atom_site_aniso_U_23
O1 0.0610(10) 0.0636(11) 0.0576(10) -0.0084(10) -0.0205(8) -0.0186(8)
N1 0.0407(9) 0.0369(9) 0.0343(8) 0.0009(8) -0.0039(7) -0.0022(7)
C2 0.0328(9) 0.0323(9) 0.0342(9) 0.0032(8) -0.0072(7) -0.0039(7)
N3 0.0378(8) 0.0373(9) 0.0372(8) -0.0012(8) -0.0083(7) -0.0037(7)
C4 0.0425(11) 0.0428(11) 0.0401(10) 0.0062(10) -0.0121(9) -0.0116(8)
C4A 0.0443(11) 0.0494(12) 0.0345(10) 0.0150(10) -0.0070(8) -0.0056(8)
C5 0.0608(15) 0.0744(17) 0.0365(11) 0.0162(13) -0.0099(11) -0.0098(11)
C6 0.0766(18) 0.093(2) 0.0348(11) 0.0242(18) -0.0023(12) 0.0001(13)
C7 0.0720(18) 0.0722(17) 0.0479(13) 0.0240(15) 0.0159(13) 0.0142(12)
C8 0.0552(14) 0.0496(13) 0.0477(12) 0.0098(11) 0.0052(10) 0.0040(10)
C8A 0.0423(11) 0.0411(10) 0.0355(9) 0.0117(9) -0.0026(8) -0.0018(8)
C9 0.0425(10) 0.0406(10) 0.0307(9) -0.0041(9) -0.0069(8) -0.0016(8)
C10 0.0406(10) 0.0345(10) 0.0285(8) 0.0006(8) -0.0059(8) 0.0008(7)
C11 0.0468(11) 0.0369(10) 0.0326(9) 0.0005(9) -0.0060(8) -0.0012(8)
C12 0.0498(13) 0.0456(12) 0.0544(12) -0.0112(11) -0.0069(10) 0.0012(10)
O2 0.0734(11) 0.0352(7) 0.0403(8) 0.0076(8) -0.0213(8) 0.0016(6)
Cl1 0.0771(4) 0.0438(3) 0.0499(3) -0.0108(3) -0.0273(3) -0.0026(2)
Cl2 0.0730(4) 0.0420(3) 0.0421(3) 0.0013(3) -0.0189(3) 0.0088(2)
Cl3 0.0643(4) 0.0993(6) 0.0499(3) 0.0099(4) 0.0118(3) -0.0174(3)

loop_
_atom_type_symbol
_atom_type_description
_atom_type_scat_dispersion_real
_atom_type_scat_dispersion_imag
_atom_type_scat_source
C C 0.0181 0.0091 'International Tables Vol C Tables 4.2.6.8 and 6.1.1.4'
H H 0.0000 0.0000 'International Tables Vol C Tables 4.2.6.8 and 6.1.1.4'
N N 0.0311 0.0180 'International Tables Vol C Tables 4.2.6.8 and 6.1.1.4'
O O 0.0492 0.0322 'International Tables Vol C Tables 4.2.6.8 and 6.1.1.4'
Cl Cl 0.3639 0.7018 'International Tables Vol C Tables 4.2.6.8 and 6.1.1.4'

loop_
_geom_angle_atom_site_label_1
_geom_angle_atom_site_label_2
_geom_angle_atom_site_label_3
_geom_angle
C2 N1 C8A 117.84(18)
N1 C2 N3 124.22(17)
N1 C2 C9 119.43(17)
N3 C2 C9 116.35(17)
C2 N3 C4 121.31(18)
C2 N3 C12 122.21(17)
C4 N3 C12 116.47(18)
O1 C4 N3 119.3(2)
O1 C4 C4A 125.7(2)
N3 C4 C4A 114.95(18)
C8A C4A C5 120.6(2)
C8A C4A C4 119.60(19)
C5 C4A C4 119.7(2)
C6 C5 C4A 119.3(3)
C6 C5 H5A 120.4
C4A C5 H5A 120.4
C5 C6 C7 120.1(2)
C5 C6 H6A 119.9
C7 C6 H6A 119.9
C8 C7 C6 121.1(3)
C8 C7 H7A 119.5
C6 C7 H7A 119.5
C7 C8 C8A 119.4(3)
C7 C8 H8A 120.3
C8A C8 H8A 120.3
C4A C8A N1 121.8(2)
C4A C8A C8 119.5(2)
N1 C8A C8 118.7(2)
C2 C9 C10 112.01(16)
C2 C9 H9A 109.2
C10 C9 H9A 109.2
C2 C9 H9B 109.2
C10 C9 H9B 109.2
H9A C9 H9B 107.9
O2 C10 C9 113.49(17)
O2 C10 C11 105.21(16)
C9 C10 C11 111.45(16)
O2 C10 H10A 108.9
C9 C10 H10A 108.9
C11 C10 H10A 108.9
C10 C11 Cl3 111.79(15)
C10 C11 Cl2 110.34(14)
Cl3 C11 Cl2 108.92(12)
C10 C11 Cl1 110.05(14)
Cl3 C11 Cl1 108.24(11)
Cl2 C11 Cl1 107.38(12)
N3 C12 H12A 109.5
N3 C12 H12B 109.5
H12A C12 H12B 109.5
N3 C12 H12C 109.5
H12A C12 H12C 109.5
H12B C12 H12C 109.5
C10 O2 H2 116(2)

loop_
_geom_bond_atom_site_label_1
_geom_bond_atom_site_label_2
_geom_bond_distance
O1 C4 1.227(3)
N1 C2 1.287(3)
N1 C8A 1.394(2)
C2 N3 1.384(3)
C2 C9 1.503(2)
N3 C4 1.395(2)
N3 C12 1.462(3)
C4 C4A 1.443(3)
C4A C8A 1.388(3)
C4A C5 1.408(3)
C5 C6 1.369(4)
C5 H5A 0.9300
C6 C7 1.395(4)
C6 H6A 0.9300
C7 C8 1.380(3)
C7 H7A 0.9300
C8 C8A 1.398(3)
C8 H8A 0.9300
C9 C10 1.520(3)
C9 H9A 0.9700
C9 H9B 0.9700
C10 O2 1.398(2)
C10 C11 1.537(3)
C10 H10A 0.9800
C11 Cl3 1.761(2)
C11 Cl2 1.770(2)
C11 Cl1 1.774(2)
C12 H12A 0.9600
C12 H12B 0.9600
C12 H12C 0.9600
O2 H2 0.80(3)

loop_
_geom_hbond_atom_site_label_D
_geom_hbond_atom_site_label_H
_geom_hbond_atom_site_label_A
_geom_hbond_site_symmetry_A
_geom_hbond_distance_DH
_geom_hbond_distance_HA
_geom_hbond_distance_DA
_geom_hbond_angle_DHA
_geom_hbond_publ_flag
O2 H2 N1 1_555 0.79(3) 2.47(3) 2.924(2) 118(3) y
O2 H2 O1 3_645 0.79(3) 2.13(3) 2.842(2) 149(3) y

loop_
_geom_torsion_atom_site_label_1
_geom_torsion_atom_site_label_2
_geom_torsion_atom_site_label_3
_geom_torsion_atom_site_label_4
_geom_torsion
C8A N1 C2 N3 0.0(3)
C8A N1 C2 C9 -179.45(18)
N1 C2 N3 C4 4.6(3)
C9 C2 N3 C4 -175.97(19)
N1 C2 N3 C12 -176.9(2)
C9 C2 N3 C12 2.6(3)
C2 N3 C4 O1 175.7(2)
C12 N3 C4 O1 -2.9(3)
C2 N3 C4 C4A -5.5(3)
C12 N3 C4 C4A 175.87(18)
O1 C4 C4A C8A -178.8(2)
N3 C4 C4A C8A 2.5(3)
O1 C4 C4A C5 2.7(3)
N3 C4 C4A C5 -176.0(2)
C8A C4A C5 C6 0.9(4)
C4 C4A C5 C6 179.3(2)
C4A C5 C6 C7 -1.5(4)
C5 C6 C7 C8 0.8(4)
C6 C7 C8 C8A 0.5(4)
C5 C4A C8A N1 -179.8(2)
C4 C4A C8A N1 1.8(3)
C5 C4A C8A C8 0.5(3)
C4 C4A C8A C8 -178.0(2)
C2 N1 C8A C4A -3.1(3)
C2 N1 C8A C8 176.62(19)
C7 C8 C8A C4A -1.2(3)
C7 C8 C8A N1 179.1(2)
N1 C2 C9 C10 -5.9(3)
N3 C2 C9 C10 174.59(16)
C2 C9 C10 O2 -65.8(2)
C2 C9 C10 C11 175.64(17)
O2 C10 C11 Cl3 -58.26(19)
C9 C10 C11 Cl3 65.1(2)
O2 C10 C11 Cl2 -179.63(14)
C9 C10 C11 Cl2 -56.2(2)
O2 C10 C11 Cl1 62.0(2)
C9 C10 C11 Cl1 -174.54(14)
